data_7109555
loop_
_publ_author_name
'Olga Ekkert'
'Ottmar Tuschewitzki'
'Constantin G. Daniliuc'
'Gerald Kehr'
'Gerhard Erker'

_publ_section_title
;
 Reaction of strongly electrophilic alkenylboranes with phosphanylalkynes:
 rare examples of intermolecular 1,1-alkenylboration reactions
;
_journal_name_full Chem.Commun.
_journal_page_first 6992
_journal_paper_doi 10.1039/c3cc43294g
_journal_volume 49
_journal_year 2013
_chemical_formula_sum 'C39 H28 B F10 P'
_chemical_formula_weight 728.39
_chemical_name_systematic
; 
 ? 
;
_space_group_IT_number 2
_symmetry_cell_setting triclinic
_symmetry_space_group_name_Hall '-P 1'
_symmetry_space_group_name_H-M 'P -1'
_atom_sites_solution_hydrogens geom
_atom_sites_solution_primary direct
_atom_sites_solution_secondary difmap
_audit_creation_method SHELXL-97
_cell_angle_alpha 102.092(4)
_cell_angle_beta 100.916(2)
_cell_angle_gamma 111.060(3)
_cell_formula_units_Z 2
_cell_length_a 11.6685(2)
_cell_length_b 13.0796(5)
_cell_length_c 13.1348(7)
_cell_measurement_reflns_used 5472
_cell_measurement_temperature 223(2)
_cell_measurement_theta_max 68.25
_cell_measurement_theta_min 0.88
_cell_volume 1750.60(14)
_computing_cell_refinement 'Collect (Nonius B.V., 1998)'
_computing_data_collection 'Collect (Nonius B.V., 1998)'
_computing_data_reduction 'Denzo-SMN (Otwinowski & Minor, 1997)'
_computing_molecular_graphics 'XP (BrukerAXS, 2000)'
_computing_publication_material 'SHELXL-97 (Sheldrick, 1997)'
_computing_structure_refinement 'SHELXL-97 (Sheldrick, 1997)'
_computing_structure_solution 'SHELXS-97 (Sheldrick, 1990)'
_diffrn_ambient_temperature 223(2)
_diffrn_measured_fraction_theta_full 0.961
_diffrn_measured_fraction_theta_max 0.961
_diffrn_measurement_device_type 'Nonius KappaCCD APEXII'
_diffrn_measurement_method '\w and \f scans'
_diffrn_radiation_monochromator graphite
_diffrn_radiation_source 'fine-focus sealed tube'
_diffrn_radiation_type CuK\a
_diffrn_radiation_wavelength 1.54178
_diffrn_reflns_av_R_equivalents 0.033
_diffrn_reflns_av_sigmaI/netI 0.0227
_diffrn_reflns_limit_h_max 13
_diffrn_reflns_limit_h_min 0
_diffrn_reflns_limit_k_max 14
_diffrn_reflns_limit_k_min -15
_diffrn_reflns_limit_l_max 14
_diffrn_reflns_limit_l_min -15
_diffrn_reflns_number 23167
_diffrn_reflns_theta_full 67.04
_diffrn_reflns_theta_max 67.04
_diffrn_reflns_theta_min 4.24
_exptl_absorpt_coefficient_mu 1.420
_exptl_absorpt_correction_T_max 0.8711
_exptl_absorpt_correction_T_min 0.7179
_exptl_absorpt_correction_type multi-scan
_exptl_absorpt_process_details 'Denzo (Otwinowski, Borek, Majewski & Minor, 2003)'
_exptl_crystal_colour colourless
_exptl_crystal_density_diffrn 1.382
_exptl_crystal_density_method 'not measured'
_exptl_crystal_description plate
_exptl_crystal_F_000 744
_exptl_crystal_size_max 0.25
_exptl_crystal_size_mid 0.23
_exptl_crystal_size_min 0.10
_refine_diff_density_max 0.179
_refine_diff_density_min -0.244
_refine_diff_density_rms 0.033
_refine_ls_extinction_method none
_refine_ls_goodness_of_fit_ref 1.046
_refine_ls_hydrogen_treatment constr
_refine_ls_matrix_type full
_refine_ls_number_parameters 498
_refine_ls_number_reflns 6007
_refine_ls_number_restraints 43
_refine_ls_restrained_S_all 1.048
_refine_ls_R_factor_all 0.0406
_refine_ls_R_factor_gt 0.0391
_refine_ls_shift/su_max 0.000
_refine_ls_shift/su_mean 0.000
_refine_ls_structure_factor_coef Fsqd
_refine_ls_weighting_details 'calc w=1/[\s^2^(Fo^2^)+(0.0598P)^2^+0.4511P] where P=(Fo^2^+2Fc^2^)/3'
_refine_ls_weighting_scheme calc
_refine_ls_wR_factor_gt 0.1063
_refine_ls_wR_factor_ref 0.1080
_reflns_number_gt 5717
_reflns_number_total 6007
_reflns_threshold_expression >2sigma(I)
_cod_data_source_file c3cc43294g.txt
_cod_data_source_block erk7049
_cod_original_cell_volume 1750.60(12)
_cod_original_sg_symbol_H-M P-1
_cod_database_code 7109555

loop_
_symmetry_equiv_pos_as_xyz
'x, y, z'
'-x, -y, -z'

loop_
_atom_site_label
_atom_site_type_symbol
_atom_site_fract_x
_atom_site_fract_y
_atom_site_fract_z
_atom_site_U_iso_or_equiv
_atom_site_adp_type
_atom_site_occupancy
_atom_site_symmetry_multiplicity
_atom_site_calc_flag
_atom_site_refinement_flags
_atom_site_disorder_assembly
_atom_site_disorder_group
P1 P 0.72314(3) 0.10008(3) 0.32852(3) 0.03906(12) Uani 1 1 d . . .
B1 B 0.82214(15) 0.16848(14) 0.22967(14) 0.0401(4) Uani 1 1 d . . .
C1 C 0.92806(13) 0.24365(12) 0.34930(12) 0.0411(3) Uani 1 1 d . . .
C2 C 0.86739(14) 0.21049(12) 0.42422(12) 0.0409(3) Uani 1 1 d . . .
C3 C 0.90536(13) 0.25164(12) 0.54373(12) 0.0404(3) Uani 1 1 d . . .
C4 C 0.86177(15) 0.17763(14) 0.60409(13) 0.0485(4) Uani 1 1 d . . .
H4 H 0.8072 0.0999 0.5676 0.058 Uiso 1 1 calc R . .
C5 C 0.89721(17) 0.21617(15) 0.71657(14) 0.0555(4) Uani 1 1 d . . .
H5 H 0.8665 0.1641 0.7550 0.067 Uiso 1 1 calc R . .
C6 C 0.97699(17) 0.32995(16) 0.77350(13) 0.0548(4) Uani 1 1 d . . .
C7 C 1.01650(17) 0.40425(15) 0.71335(14) 0.0560(4) Uani 1 1 d . . .
H7 H 1.0686 0.4824 0.7501 0.067 Uiso 1 1 calc R . .
C8 C 0.98195(16) 0.36724(14) 0.60156(13) 0.0490(4) Uani 1 1 d . . .
H8 H 1.0102 0.4204 0.5636 0.059 Uiso 1 1 calc R . .
C9 C 1.0163(2) 0.3731(2) 0.89648(16) 0.0806(6) Uani 1 1 d . . .
H9A H 1.1072 0.3934 0.9249 0.121 Uiso 1 1 calc R . .
H9B H 0.9677 0.3132 0.9239 0.121 Uiso 1 1 calc R . .
H9C H 0.9991 0.4403 0.9194 0.121 Uiso 1 1 calc R . .
C10 C 0.71319(15) -0.04174(13) 0.32667(12) 0.0444(3) Uani 1 1 d . . .
C11 C 0.82203(18) -0.05544(16) 0.37102(18) 0.0644(5) Uani 1 1 d . . .
H11 H 0.8994 0.0095 0.4083 0.077 Uiso 1 1 calc R . .
C12 C 0.8176(2) -0.1640(2) 0.3607(2) 0.0872(7) Uani 1 1 d . . .
H12 H 0.8915 -0.1727 0.3924 0.105 Uiso 1 1 calc R . .
C13 C 0.7057(3) -0.25963(18) 0.3045(2) 0.0855(7) Uani 1 1 d . . .
H13 H 0.7030 -0.3335 0.2980 0.103 Uiso 1 1 calc R . .
C14 C 0.5983(2) -0.24706(16) 0.25810(18) 0.0716(6) Uani 1 1 d . . .
H14 H 0.5225 -0.3126 0.2181 0.086 Uiso 1 1 calc R . .
C15 C 0.60025(17) -0.13904(15) 0.26948(15) 0.0561(4) Uani 1 1 d . . .
H15 H 0.5255 -0.1312 0.2387 0.067 Uiso 1 1 calc R . .
C16 C 0.57251(14) 0.10187(13) 0.34130(13) 0.0425(3) Uani 1 1 d . . .
C17 C 0.47680(16) 0.07749(18) 0.24741(15) 0.0601(5) Uani 1 1 d . . .
H17 H 0.4912 0.0605 0.1791 0.072 Uiso 1 1 calc R . .
C18 C 0.36051(18) 0.0781(2) 0.25435(18) 0.0707(6) Uani 1 1 d . . .
H18 H 0.2954 0.0601 0.1905 0.085 Uiso 1 1 calc R . .
C19 C 0.33928(17) 0.10486(18) 0.35341(18) 0.0634(5) Uani 1 1 d . . .
H19 H 0.2600 0.1057 0.3575 0.076 Uiso 1 1 calc R . .
C20 C 0.43371(18) 0.13051(18) 0.44690(17) 0.0626(5) Uani 1 1 d . . .
H20 H 0.4192 0.1492 0.5150 0.075 Uiso 1 1 calc R . .
C21 C 0.55051(16) 0.12888(16) 0.44118(14) 0.0542(4) Uani 1 1 d . . .
H21 H 0.6149 0.1462 0.5053 0.065 Uiso 1 1 calc R . .
C31 C 1.05947(14) 0.32987(13) 0.37695(13) 0.0460(4) Uani 1 1 d . B .
H31 H 1.1074 0.3599 0.4507 0.055 Uiso 1 1 calc R . .
C32 C 1.11659(15) 0.36918(14) 0.30655(14) 0.0486(4) Uani 1 1 d D . .
H32 H 1.0646 0.3422 0.2342 0.058 Uiso 1 1 calc R A 1
C33 C 1.2550(3) 0.4522(4) 0.3270(4) 0.0574(14) Uani 0.768(11) 1 d PDU B 1
C34 C 1.3320(5) 0.3818(4) 0.3107(5) 0.0791(14) Uani 0.768(11) 1 d PDU B 1
H34A H 1.4203 0.4324 0.3205 0.119 Uiso 0.768(11) 1 calc PR B 1
H34B H 1.2959 0.3281 0.2378 0.119 Uiso 0.768(11) 1 calc PR B 1
H34C H 1.3293 0.3395 0.3634 0.119 Uiso 0.768(11) 1 calc PR B 1
C35 C 1.2580(4) 0.5186(6) 0.2453(6) 0.110(2) Uani 0.768(11) 1 d PD B 1
H35A H 1.3457 0.5712 0.2560 0.164 Uiso 0.768(11) 1 calc PR B 1
H35B H 1.2064 0.5617 0.2553 0.164 Uiso 0.768(11) 1 calc PR B 1
H35C H 1.2236 0.4654 0.1722 0.164 Uiso 0.768(11) 1 calc PR B 1
C36 C 1.3057(4) 0.5328(4) 0.4425(5) 0.0890(18) Uani 0.768(11) 1 d PDU B 1
H36A H 1.3932 0.5872 0.4550 0.133 Uiso 0.768(11) 1 calc PR B 1
H36B H 1.3040 0.4887 0.4935 0.133 Uiso 0.768(11) 1 calc PR B 1
H36C H 1.2524 0.5741 0.4529 0.133 Uiso 0.768(11) 1 calc PR B 1
C33A C 1.2563(8) 0.4576(10) 0.3469(11) 0.051(4) Uani 0.232(11) 1 d PDU B 2
C34A C 1.3340(12) 0.4845(17) 0.4652(9) 0.084(4) Uani 0.232(11) 1 d PDU B 2
H34D H 1.2984 0.5217 0.5144 0.126 Uiso 0.232(11) 1 calc PR B 2
H34E H 1.4227 0.5352 0.4765 0.126 Uiso 0.232(11) 1 calc PR B 2
H34F H 1.3298 0.4136 0.4794 0.126 Uiso 0.232(11) 1 calc PR B 2
C35A C 1.2725(11) 0.5728(10) 0.326(2) 0.099(6) Uani 0.232(11) 1 d PD B 2
H35D H 1.2241 0.6055 0.3639 0.148 Uiso 0.232(11) 1 calc PR B 2
H35E H 1.2409 0.5600 0.2485 0.148 Uiso 0.232(11) 1 calc PR B 2
H35F H 1.3625 0.6254 0.3522 0.148 Uiso 0.232(11) 1 calc PR B 2
C36A C 1.328(2) 0.4103(16) 0.2760(16) 0.089(5) Uani 0.232(11) 1 d PDU B 2
H36D H 1.2774 0.3820 0.2002 0.134 Uiso 0.232(11) 1 calc PR B 2
H36E H 1.3406 0.3479 0.2979 0.134 Uiso 0.232(11) 1 calc PR B 2
H36F H 1.4104 0.4711 0.2851 0.134 Uiso 0.232(11) 1 calc PR B 2
C41 C 0.76390(13) 0.24125(13) 0.16620(12) 0.0423(3) Uani 1 1 d . . .
F42 F 0.79829(11) 0.17006(10) -0.00212(8) 0.0651(3) Uani 1 1 d . . .
C42 C 0.75515(15) 0.23657(14) 0.05813(13) 0.0482(4) Uani 1 1 d . . .
F43 F 0.69903(13) 0.28777(12) -0.10049(9) 0.0792(3) Uani 1 1 d . . .
C43 C 0.70419(17) 0.29764(16) 0.00465(15) 0.0566(4) Uani 1 1 d . . .
F44 F 0.60981(13) 0.42947(12) 0.00790(12) 0.0870(4) Uani 1 1 d . . .
C44 C 0.65886(17) 0.36916(16) 0.05874(17) 0.0599(5) Uani 1 1 d . . .
F45 F 0.62190(13) 0.44796(10) 0.22076(11) 0.0801(4) Uani 1 1 d . . .
C45 C 0.66522(16) 0.37817(14) 0.16566(16) 0.0561(4) Uani 1 1 d . . .
F46 F 0.72380(11) 0.33320(9) 0.32275(8) 0.0617(3) Uani 1 1 d . . .
C46 C 0.71766(15) 0.31646(13) 0.21676(13) 0.0474(4) Uani 1 1 d . . .
C51 C 0.83705(14) 0.06214(13) 0.15281(12) 0.0408(3) Uani 1 1 d . . .
F52 F 0.61455(8) -0.02010(9) 0.06307(8) 0.0582(3) Uani 1 1 d . . .
C52 C 0.72894(14) -0.02763(14) 0.07707(12) 0.0449(3) Uani 1 1 d . . .
F53 F 0.61883(11) -0.21010(10) -0.05557(9) 0.0737(3) Uani 1 1 d . . .
C53 C 0.72803(16) -0.12652(14) 0.01489(13) 0.0515(4) Uani 1 1 d . . .
F54 F 0.84412(13) -0.23411(10) -0.03519(10) 0.0805(4) Uani 1 1 d . . .
C54 C 0.84095(18) -0.13961(15) 0.02552(14) 0.0539(4) Uani 1 1 d . . .
F55 F 1.06251(10) -0.06516(10) 0.10910(9) 0.0663(3) Uani 1 1 d . . .
C55 C 0.95112(15) -0.05367(15) 0.09871(13) 0.0487(4) Uani 1 1 d . . .
F56 F 1.05980(9) 0.12098(9) 0.23262(9) 0.0612(3) Uani 1 1 d . . .
C56 C 0.94724(14) 0.04307(13) 0.16075(12) 0.0438(3) Uani 1 1 d . . .

loop_
_atom_site_aniso_label
_atom_site_aniso_U_11
_atom_site_aniso_U_22
_atom_site_aniso_U_33
_atom_site_aniso_U_23
_atom_site_aniso_U_13
_atom_site_aniso_U_12
P1 0.03030(19) 0.0390(2) 0.0406(2) 0.00912(15) 0.00854(15) 0.00887(15)
B1 0.0303(8) 0.0417(8) 0.0427(9) 0.0105(7) 0.0101(7) 0.0103(7)
C1 0.0334(7) 0.0394(7) 0.0449(8) 0.0107(6) 0.0096(6) 0.0110(6)
C2 0.0337(7) 0.0386(7) 0.0443(8) 0.0102(6) 0.0088(6) 0.0109(6)
C3 0.0321(7) 0.0406(7) 0.0413(8) 0.0099(6) 0.0065(6) 0.0107(6)
C4 0.0457(8) 0.0414(8) 0.0471(9) 0.0126(7) 0.0075(7) 0.0091(7)
C5 0.0576(10) 0.0543(10) 0.0481(9) 0.0201(8) 0.0117(8) 0.0154(8)
C6 0.0491(9) 0.0601(10) 0.0427(9) 0.0105(7) 0.0067(7) 0.0150(8)
C7 0.0490(9) 0.0467(9) 0.0509(9) 0.0035(7) 0.0094(7) 0.0052(7)
C8 0.0466(9) 0.0427(8) 0.0476(9) 0.0118(7) 0.0127(7) 0.0089(7)
C9 0.0867(15) 0.0827(15) 0.0453(10) 0.0095(10) 0.0085(10) 0.0160(12)
C10 0.0401(8) 0.0414(8) 0.0456(8) 0.0109(6) 0.0139(6) 0.0108(6)
C11 0.0456(9) 0.0490(10) 0.0909(14) 0.0158(9) 0.0116(9) 0.0182(8)
C12 0.0696(14) 0.0606(12) 0.136(2) 0.0286(13) 0.0214(14) 0.0364(11)
C13 0.0942(17) 0.0476(11) 0.1173(19) 0.0212(12) 0.0370(15) 0.0312(11)
C14 0.0750(13) 0.0399(9) 0.0781(13) 0.0090(9) 0.0209(11) 0.0053(9)
C15 0.0507(9) 0.0464(9) 0.0561(10) 0.0133(7) 0.0111(8) 0.0071(7)
C16 0.0337(7) 0.0410(8) 0.0480(8) 0.0127(6) 0.0110(6) 0.0109(6)
C17 0.0406(9) 0.0836(13) 0.0519(10) 0.0214(9) 0.0112(7) 0.0218(9)
C18 0.0394(9) 0.1040(16) 0.0707(12) 0.0368(12) 0.0112(8) 0.0287(10)
C19 0.0420(9) 0.0734(12) 0.0874(14) 0.0373(11) 0.0264(9) 0.0268(9)
C20 0.0541(10) 0.0766(12) 0.0663(11) 0.0230(10) 0.0303(9) 0.0301(9)
C21 0.0437(9) 0.0655(10) 0.0494(9) 0.0135(8) 0.0119(7) 0.0214(8)
C31 0.0341(7) 0.0460(8) 0.0454(8) 0.0069(7) 0.0089(6) 0.0079(6)
C32 0.0414(8) 0.0450(8) 0.0535(9) 0.0115(7) 0.0152(7) 0.0127(7)
C33 0.045(2) 0.049(2) 0.071(2) 0.0116(16) 0.0280(16) 0.0106(17)
C34 0.0447(16) 0.077(3) 0.099(3) 0.002(2) 0.0176(19) 0.0236(17)
C35 0.073(2) 0.108(4) 0.166(5) 0.088(4) 0.056(3) 0.021(2)
C36 0.0467(18) 0.063(2) 0.105(3) -0.022(2) 0.0238(19) -0.0087(15)
C33A 0.040(7) 0.054(8) 0.064(7) 0.022(6) 0.035(5) 0.014(5)
C34A 0.044(5) 0.097(8) 0.071(6) 0.003(5) 0.009(4) 0.002(5)
C35A 0.055(6) 0.059(6) 0.169(18) 0.030(8) 0.044(8) 0.007(5)
C36A 0.072(7) 0.077(8) 0.103(9) 0.004(6) 0.029(6) 0.024(6)
C41 0.0325(7) 0.0409(8) 0.0477(8) 0.0116(6) 0.0112(6) 0.0100(6)
F42 0.0831(7) 0.0830(7) 0.0538(6) 0.0296(5) 0.0341(5) 0.0498(6)
C42 0.0414(8) 0.0523(9) 0.0518(9) 0.0171(7) 0.0157(7) 0.0187(7)
F43 0.0887(8) 0.1015(9) 0.0609(7) 0.0422(6) 0.0200(6) 0.0455(7)
C43 0.0484(9) 0.0624(10) 0.0567(10) 0.0255(8) 0.0112(8) 0.0185(8)
F44 0.0880(9) 0.0846(8) 0.1060(10) 0.0486(7) 0.0153(7) 0.0507(7)
C44 0.0470(9) 0.0556(10) 0.0766(12) 0.0286(9) 0.0084(8) 0.0211(8)
F45 0.0861(8) 0.0637(7) 0.1078(9) 0.0237(6) 0.0364(7) 0.0475(6)
C45 0.0458(9) 0.0428(8) 0.0784(12) 0.0147(8) 0.0169(8) 0.0194(7)
F46 0.0772(7) 0.0550(6) 0.0581(6) 0.0118(5) 0.0270(5) 0.0326(5)
C46 0.0422(8) 0.0407(8) 0.0526(9) 0.0098(7) 0.0139(7) 0.0120(7)
C51 0.0361(7) 0.0441(8) 0.0394(7) 0.0128(6) 0.0102(6) 0.0139(6)
F52 0.0345(5) 0.0640(6) 0.0611(6) 0.0035(5) 0.0053(4) 0.0168(4)
C52 0.0361(8) 0.0508(9) 0.0438(8) 0.0118(7) 0.0100(6) 0.0158(7)
F53 0.0547(6) 0.0594(6) 0.0704(7) -0.0101(5) -0.0020(5) 0.0099(5)
C53 0.0450(9) 0.0478(9) 0.0457(9) 0.0040(7) 0.0050(7) 0.0110(7)
F54 0.0830(8) 0.0645(7) 0.0794(8) -0.0092(6) 0.0102(6) 0.0384(6)
C54 0.0600(10) 0.0484(9) 0.0497(9) 0.0061(7) 0.0134(8) 0.0246(8)
F55 0.0541(6) 0.0698(7) 0.0787(7) 0.0127(5) 0.0156(5) 0.0372(5)
C55 0.0443(8) 0.0543(9) 0.0520(9) 0.0158(7) 0.0139(7) 0.0256(7)
F56 0.0363(5) 0.0556(6) 0.0736(7) 0.0008(5) 0.0003(4) 0.0174(4)
C56 0.0354(7) 0.0446(8) 0.0442(8) 0.0106(6) 0.0071(6) 0.0128(6)

loop_
_atom_type_symbol
_atom_type_description
_atom_type_scat_dispersion_real
_atom_type_scat_dispersion_imag
_atom_type_scat_source
C C 0.0181 0.0091 'International Tables Vol C Tables 4.2.6.8 and 6.1.1.4'
H H 0.0000 0.0000 'International Tables Vol C Tables 4.2.6.8 and 6.1.1.4'
B B 0.0090 0.0039 'International Tables Vol C Tables 4.2.6.8 and 6.1.1.4'
F F 0.0727 0.0534 'International Tables Vol C Tables 4.2.6.8 and 6.1.1.4'
P P 0.2955 0.4335 'International Tables Vol C Tables 4.2.6.8 and 6.1.1.4'

loop_
_geom_angle_atom_site_label_1
_geom_angle_atom_site_label_2
_geom_angle_atom_site_label_3
_geom_angle
C2 P1 C16 117.88(7)
C2 P1 C10 111.61(7)
C16 P1 C10 106.95(7)
C2 P1 B1 77.92(7)
C16 P1 B1 126.18(7)
C10 P1 B1 113.67(7)
C51 B1 C41 115.66(13)
C51 B1 C1 119.92(12)
C41 B1 C1 115.24(12)
C51 B1 P1 105.16(10)
C41 B1 P1 115.10(10)
C1 B1 P1 79.58(9)
C2 C1 C31 124.32(14)
C2 C1 B1 105.64(12)
C31 C1 B1 130.04(13)
C1 C2 C3 132.56(13)
C1 C2 P1 96.56(10)
C3 C2 P1 130.87(11)
C4 C3 C8 117.08(14)
C4 C3 C2 121.28(13)
C8 C3 C2 121.59(14)
C5 C4 C3 121.40(15)
C5 C4 H4 119.3
C3 C4 H4 119.3
C4 C5 C6 121.19(16)
C4 C5 H5 119.4
C6 C5 H5 119.4
C5 C6 C7 117.36(15)
C5 C6 C9 121.65(17)
C7 C6 C9 120.95(17)
C8 C7 C6 122.07(16)
C8 C7 H7 119.0
C6 C7 H7 119.0
C7 C8 C3 120.82(15)
C7 C8 H8 119.6
C3 C8 H8 119.6
C6 C9 H9A 109.5
C6 C9 H9B 109.5
H9A C9 H9B 109.5
C6 C9 H9C 109.5
H9A C9 H9C 109.5
H9B C9 H9C 109.5
C11 C10 C15 119.03(16)
C11 C10 P1 120.05(12)
C15 C10 P1 120.47(13)
C12 C11 C10 120.27(18)
C12 C11 H11 119.9
C10 C11 H11 119.9
C13 C12 C11 120.4(2)
C13 C12 H12 119.8
C11 C12 H12 119.8
C14 C13 C12 119.82(19)
C14 C13 H13 120.1
C12 C13 H13 120.1
C13 C14 C15 120.62(19)
C13 C14 H14 119.7
C15 C14 H14 119.7
C14 C15 C10 119.87(18)
C14 C15 H15 120.1
C10 C15 H15 120.1
C21 C16 C17 119.17(15)
C21 C16 P1 122.24(12)
C17 C16 P1 118.58(13)
C18 C17 C16 120.03(17)
C18 C17 H17 120.0
C16 C17 H17 120.0
C19 C18 C17 120.52(18)
C19 C18 H18 119.7
C17 C18 H18 119.7
C18 C19 C20 119.99(17)
C18 C19 H19 120.0
C20 C19 H19 120.0
C19 C20 C21 120.16(18)
C19 C20 H20 119.9
C21 C20 H20 119.9
C16 C21 C20 120.12(16)
C16 C21 H21 119.9
C20 C21 H21 119.9
C32 C31 C1 125.27(15)
C32 C31 H31 117.4
C1 C31 H31 117.4
C31 C32 C33 128.7(2)
C31 C32 C33A 119.6(5)
C33 C32 C33A 9.5(7)
C31 C32 H32 115.7
C33 C32 H32 115.7
C33A C32 H32 124.7
C34 C33 C35 110.3(4)
C34 C33 C36 110.5(4)
C35 C33 C36 110.8(4)
C34 C33 C32 107.7(3)
C35 C33 C32 108.1(3)
C36 C33 C32 109.4(3)
C33 C34 H34A 109.5
C33 C34 H34B 109.5
H34A C34 H34B 109.5
C33 C34 H34C 109.5
H34A C34 H34C 109.5
H34B C34 H34C 109.5
C33 C35 H35A 109.5
C33 C35 H35B 109.5
H35A C35 H35B 109.5
C33 C35 H35C 109.5
H35A C35 H35C 109.5
H35B C35 H35C 109.5
C33 C36 H36A 109.5
C33 C36 H36B 109.5
H36A C36 H36B 109.5
C33 C36 H36C 109.5
H36A C36 H36C 109.5
H36B C36 H36C 109.5
C32 C33A C35A 112.7(8)
C32 C33A C36A 106.4(11)
C35A C33A C36A 104.5(10)
C32 C33A C34A 118.9(8)
C35A C33A C34A 107.7(11)
C36A C33A C34A 105.4(10)
C33A C34A H34D 109.5
C33A C34A H34E 109.5
H34D C34A H34E 109.5
C33A C34A H34F 109.5
H34D C34A H34F 109.5
H34E C34A H34F 109.5
C33A C35A H35D 109.5
C33A C35A H35E 109.5
H35D C35A H35E 109.5
C33A C35A H35F 109.5
H35D C35A H35F 109.5
H35E C35A H35F 109.5
C33A C36A H36D 109.5
C33A C36A H36E 109.5
H36D C36A H36E 109.5
C33A C36A H36F 109.5
H36D C36A H36F 109.5
H36E C36A H36F 109.5
C42 C41 C46 112.92(14)
C42 C41 B1 124.72(14)
C46 C41 B1 122.36(14)
F42 C42 C43 115.04(15)
F42 C42 C41 120.68(14)
C43 C42 C41 124.27(16)
F43 C43 C44 119.68(16)
F43 C43 C42 120.41(17)
C44 C43 C42 119.90(17)
F44 C44 C45 120.73(18)
F44 C44 C43 120.49(18)
C45 C44 C43 118.78(16)
F45 C45 C44 120.03(16)
F45 C45 C46 120.23(17)
C44 C45 C46 119.73(16)
F46 C46 C45 115.79(15)
F46 C46 C41 119.84(14)
C45 C46 C41 124.37(16)
C56 C51 C52 113.35(14)
C56 C51 B1 126.70(13)
C52 C51 B1 119.61(13)
F52 C52 C53 116.27(14)
F52 C52 C51 119.00(14)
C53 C52 C51 124.72(14)
F53 C53 C52 121.03(15)
F53 C53 C54 119.84(15)
C52 C53 C54 119.12(15)
F54 C54 C55 120.33(16)
F54 C54 C53 120.78(16)
C55 C54 C53 118.89(15)
F55 C55 C54 119.39(15)
F55 C55 C56 120.56(15)
C54 C55 C56 120.05(15)
F56 C56 C55 115.54(13)
F56 C56 C51 120.61(14)
C55 C56 C51 123.85(14)

loop_
_geom_bond_atom_site_label_1
_geom_bond_atom_site_label_2
_geom_bond_distance
P1 C2 1.7860(15)
P1 C16 1.8049(15)
P1 C10 1.8112(16)
P1 B1 2.0328(17)
B1 C51 1.624(2)
B1 C41 1.627(2)
B1 C1 1.645(2)
C1 C2 1.371(2)
C1 C31 1.459(2)
C2 C3 1.470(2)
C3 C4 1.394(2)
C3 C8 1.397(2)
C4 C5 1.384(2)
C4 H4 0.9400
C5 C6 1.384(3)
C5 H5 0.9400
C6 C7 1.385(3)
C6 C9 1.513(3)
C7 C8 1.375(2)
C7 H7 0.9400
C8 H8 0.9400
C9 H9A 0.9700
C9 H9B 0.9700
C9 H9C 0.9700
C10 C11 1.383(2)
C10 C15 1.393(2)
C11 C12 1.379(3)
C11 H11 0.9400
C12 C13 1.374(3)
C12 H12 0.9400
C13 C14 1.367(3)
C13 H13 0.9400
C14 C15 1.381(3)
C14 H14 0.9400
C15 H15 0.9400
C16 C21 1.382(2)
C16 C17 1.388(2)
C17 C18 1.380(3)
C17 H17 0.9400
C18 C19 1.368(3)
C18 H18 0.9400
C19 C20 1.372(3)
C19 H19 0.9400
C20 C21 1.387(2)
C20 H20 0.9400
C21 H21 0.9400
C31 C32 1.323(2)
C31 H31 0.9400
C32 C33 1.521(4)
C32 C33A 1.528(8)
C32 H32 0.9400
C33 C34 1.512(4)
C33 C35 1.514(5)
C33 C36 1.519(5)
C34 H34A 0.9700
C34 H34B 0.9700
C34 H34C 0.9700
C35 H35A 0.9700
C35 H35B 0.9700
C35 H35C 0.9700
C36 H36A 0.9700
C36 H36B 0.9700
C36 H36C 0.9700
C33A C35A 1.539(8)
C33A C36A 1.539(9)
C33A C34A 1.540(8)
C34A H34D 0.9700
C34A H34E 0.9700
C34A H34F 0.9700
C35A H35D 0.9700
C35A H35E 0.9700
C35A H35F 0.9700
C36A H36D 0.9700
C36A H36E 0.9700
C36A H36F 0.9700
C41 C42 1.390(2)
C41 C46 1.394(2)
F42 C42 1.3468(19)
C42 C43 1.380(2)
F43 C43 1.347(2)
C43 C44 1.371(3)
F44 C44 1.340(2)
C44 C45 1.370(3)
F45 C45 1.344(2)
C45 C46 1.379(2)
F46 C46 1.3470(19)
C51 C56 1.385(2)
C51 C52 1.389(2)
F52 C52 1.3543(18)
C52 C53 1.373(2)
F53 C53 1.3430(18)
C53 C54 1.374(2)
F54 C54 1.340(2)
C54 C55 1.371(2)
F55 C55 1.3461(18)
C55 C56 1.375(2)
F56 C56 1.3491(17)

loop_
_geom_torsion_atom_site_label_1
_geom_torsion_atom_site_label_2
_geom_torsion_atom_site_label_3
_geom_torsion_atom_site_label_4
_geom_torsion
C2 P1 B1 C51 121.76(11)
C16 P1 B1 C51 -122.39(10)
C10 P1 B1 C51 13.25(12)
C2 P1 B1 C41 -109.75(12)
C16 P1 B1 C41 6.10(15)
C10 P1 B1 C41 141.74(11)
C2 P1 B1 C1 3.37(8)
C16 P1 B1 C1 119.21(9)
C10 P1 B1 C1 -105.14(9)
C51 B1 C1 C2 -106.05(15)
C41 B1 C1 C2 108.51(14)
P1 B1 C1 C2 -4.45(11)
C51 B1 C1 C31 74.8(2)
C41 B1 C1 C31 -70.7(2)
P1 B1 C1 C31 176.36(16)
C31 C1 C2 C3 5.0(3)
B1 C1 C2 C3 -174.22(15)
C31 C1 C2 P1 -175.73(13)
B1 C1 C2 P1 5.02(12)
C16 P1 C2 C1 -128.74(10)
C10 P1 C2 C1 106.90(10)
B1 P1 C2 C1 -4.00(10)
C16 P1 C2 C3 50.52(16)
C10 P1 C2 C3 -73.84(15)
B1 P1 C2 C3 175.26(15)
C1 C2 C3 C4 -149.39(17)
P1 C2 C3 C4 31.6(2)
C1 C2 C3 C8 33.4(3)
P1 C2 C3 C8 -145.58(14)
C8 C3 C4 C5 -2.6(2)
C2 C3 C4 C5 -179.91(15)
C3 C4 C5 C6 0.3(3)
C4 C5 C6 C7 2.0(3)
C4 C5 C6 C9 179.93(19)
C5 C6 C7 C8 -1.9(3)
C9 C6 C7 C8 -179.89(19)
C6 C7 C8 C3 -0.4(3)
C4 C3 C8 C7 2.7(2)
C2 C3 C8 C7 179.96(15)
C2 P1 C10 C11 -17.14(17)
C16 P1 C10 C11 -147.42(15)
B1 P1 C10 C11 68.73(16)
C2 P1 C10 C15 170.62(13)
C16 P1 C10 C15 40.33(15)
B1 P1 C10 C15 -103.52(14)
C15 C10 C11 C12 -1.5(3)
P1 C10 C11 C12 -173.84(19)
C10 C11 C12 C13 1.3(4)
C11 C12 C13 C14 0.3(4)
C12 C13 C14 C15 -1.6(4)
C13 C14 C15 C10 1.4(3)
C11 C10 C15 C14 0.1(3)
P1 C10 C15 C14 172.47(15)
C2 P1 C16 C21 -39.90(16)
C10 P1 C16 C21 86.75(15)
B1 P1 C16 C21 -135.27(14)
C2 P1 C16 C17 138.76(14)
C10 P1 C16 C17 -94.59(15)
B1 P1 C16 C17 43.39(17)
C21 C16 C17 C18 -1.3(3)
P1 C16 C17 C18 180.00(16)
C16 C17 C18 C19 1.3(3)
C17 C18 C19 C20 -0.5(3)
C18 C19 C20 C21 -0.3(3)
C17 C16 C21 C20 0.5(3)
P1 C16 C21 C20 179.19(14)
C19 C20 C21 C16 0.3(3)
C2 C1 C31 C32 -174.75(16)
B1 C1 C31 C32 4.3(3)
C1 C31 C32 C33 -175.3(3)
C1 C31 C32 C33A -178.4(6)
C31 C32 C33 C34 91.0(5)
C33A C32 C33 C34 108(4)
C31 C32 C33 C35 -149.9(4)
C33A C32 C33 C35 -133(4)
C31 C32 C33 C36 -29.1(6)
C33A C32 C33 C36 -12(4)
C31 C32 C33A C35A -117.7(10)
C33 C32 C33A C35A 77(3)
C31 C32 C33A C36A 128.3(11)
C33 C32 C33A C36A -37(4)
C31 C32 C33A C34A 9.7(15)
C33 C32 C33A C34A -155(5)
C51 B1 C41 C42 -15.6(2)
C1 B1 C41 C42 131.31(15)
P1 B1 C41 C42 -138.69(13)
C51 B1 C41 C46 164.75(13)
C1 B1 C41 C46 -48.31(19)
P1 B1 C41 C46 41.69(18)
C46 C41 C42 F42 178.48(14)
B1 C41 C42 F42 -1.2(2)
C46 C41 C42 C43 -1.1(2)
B1 C41 C42 C43 179.21(15)
F42 C42 C43 F43 0.6(2)
C41 C42 C43 F43 -179.79(15)
F42 C42 C43 C44 -179.21(15)
C41 C42 C43 C44 0.4(3)
F43 C43 C44 F44 -0.2(3)
C42 C43 C44 F44 179.61(16)
F43 C43 C44 C45 -179.86(16)
C42 C43 C44 C45 -0.1(3)
F44 C44 C45 F45 0.1(3)
C43 C44 C45 F45 179.76(16)
F44 C44 C45 C46 -179.14(16)
C43 C44 C45 C46 0.6(3)
F45 C45 C46 F46 -1.2(2)
C44 C45 C46 F46 177.98(15)
F45 C45 C46 C41 179.36(15)
C44 C45 C46 C41 -1.4(3)
C42 C41 C46 F46 -177.75(13)
B1 C41 C46 F46 1.9(2)
C42 C41 C46 C45 1.6(2)
B1 C41 C46 C45 -178.69(14)
C41 B1 C51 C56 126.32(16)
C1 B1 C51 C56 -19.0(2)
P1 B1 C51 C56 -105.53(15)
C41 B1 C51 C52 -60.82(18)
C1 B1 C51 C52 153.87(14)
P1 B1 C51 C52 67.33(15)
C56 C51 C52 F52 178.90(13)
B1 C51 C52 F52 5.1(2)
C56 C51 C52 C53 0.0(2)
B1 C51 C52 C53 -173.81(15)
F52 C52 C53 F53 0.1(2)
C51 C52 C53 F53 179.06(15)
F52 C52 C53 C54 -179.80(15)
C51 C52 C53 C54 -0.8(3)
F53 C53 C54 F54 1.3(3)
C52 C53 C54 F54 -178.84(16)
F53 C53 C54 C55 -179.38(16)
C52 C53 C54 C55 0.5(3)
F54 C54 C55 F55 -0.1(3)
C53 C54 C55 F55 -179.43(15)
F54 C54 C55 C56 179.99(16)
C53 C54 C55 C56 0.6(3)
F55 C55 C56 F56 -1.9(2)
C54 C55 C56 F56 178.06(15)
F55 C55 C56 C51 178.45(14)
C54 C55 C56 C51 -1.6(3)
C52 C51 C56 F56 -178.39(13)
B1 C51 C56 F56 -5.1(2)
C52 C51 C56 C55 1.3(2)
B1 C51 C56 C55 174.51(15)
